data_4000049
loop_
_publ_author_name
'Neve, Francesco'
'Francescangeli, Oriano'
'Crispini, Alessandra'
'Charmant, Jonathan'

_publ_section_title
;
 A~2~[MX~4~] Copper(II) Pyridinium Salts. From Ionic Liquids to Layered Solids
 to Liquid Crystals
;
_journal_coden_ASTM CMATEX
_journal_issue 6
_journal_name_full 'Chemistry of Materials'
_journal_page_first 2032
_journal_page_last 2041
_journal_paper_doi 10.1021/cm000804d
_journal_volume 13
_journal_year 2001
_chemical_formula_sum 'C20 H36 Cl2 Cu0.5 N'
_chemical_formula_weight 393.17
_chemical_name_systematic
;
 Bis(N-pentadecylpyridinium)tetrachlorocuprate(II)
;
_space_group_IT_number 11
_symmetry_cell_setting monoclinic
_symmetry_space_group_name_Hall '-P 2yb'
_symmetry_space_group_name_H-M 'P 1 21/m 1'
_atom_sites_solution_hydrogens geom
_atom_sites_solution_primary direct
_atom_sites_solution_secondary difmap
_cell_angle_alpha 90.00
_cell_angle_beta 92.38(6)
_cell_angle_gamma 90.00
_cell_formula_units_Z 4
_cell_length_a 7.284(2)
_cell_length_b 16.032(5)
_cell_length_c 19.029(9)
_cell_measurement_reflns_used 66
_cell_measurement_temperature 173(2)
_cell_volume 2220.3(14)
_diffrn_ambient_temperature 173(2)
_diffrn_measurement_device_type 'CCD area detector'
_diffrn_measurement_method 'omega scans'
_diffrn_radiation_monochromator graphite
_diffrn_radiation_source 'fine-focus sealed tube'
_diffrn_radiation_type MoK\a
_diffrn_radiation_wavelength 0.71073
_diffrn_reflns_av_R_equivalents 0.1615
_diffrn_reflns_av_sigmaI/netI 0.1361
_diffrn_reflns_limit_h_max 9
_diffrn_reflns_limit_h_min -9
_diffrn_reflns_limit_k_max 20
_diffrn_reflns_limit_k_min -20
_diffrn_reflns_limit_l_max 24
_diffrn_reflns_limit_l_min -24
_diffrn_reflns_number 22646
_diffrn_reflns_theta_max 27.49
_diffrn_reflns_theta_min 1.66
_diffrn_standards_decay_% 0
_exptl_absorpt_coefficient_mu 0.760
_exptl_absorpt_correction_T_max 1.000
_exptl_absorpt_correction_T_min 0.695
_exptl_absorpt_correction_type multi-scan
_exptl_crystal_colour yellow
_exptl_crystal_density_diffrn 1.176
_exptl_crystal_density_meas ?
_exptl_crystal_density_method 'not measured'
_exptl_crystal_description block
_exptl_crystal_F_000 846
_exptl_crystal_size_max 0.3
_exptl_crystal_size_mid 0.2
_exptl_crystal_size_min 0.1
_refine_ls_extinction_coef ?
_refine_ls_extinction_method none
_refine_ls_goodness_of_fit_ref 1.032
_refine_ls_hydrogen_treatment mixed
_refine_ls_matrix_type full
_refine_ls_number_parameters 334
_refine_ls_number_reflns 5276
_refine_ls_number_restraints 0
_refine_ls_restrained_S_all 1.032
_refine_ls_R_factor_all 0.1637
_refine_ls_R_factor_gt 0.0832
_refine_ls_shift/su_max 0.002
_refine_ls_shift/su_mean 0.000
_refine_ls_structure_factor_coef Fsqd
_refine_ls_weighting_details 'calc w=1/[\s^2^(Fo^2^)+(0.1239P)^2^+0.0000P] where P=(Fo^2^+2Fc^2^)/3'
_refine_ls_weighting_scheme calc
_refine_ls_wR_factor_gt 0.2052
_refine_ls_wR_factor_ref 0.2422
_reflns_number_gt 2800
_reflns_number_total 5276
_reflns_threshold_expression >2sigma(I)
_cod_depositor_comments
;
The following automatic conversions were performed:
'_symmetry_cell_setting' value 'Monoclinic' changed to 'monoclinic'
according to '/home/saulius/struct/CIF-dictionaries/cif_core.dic'
dictionary named 'cif_core.dic' version 2.4.1 from 2010-06-29.

Automatic conversion script
Id: cif_fix_enum 1527 2010-12-29 10:47:43Z saulius 
;
_cod_original_sg_symbol_H-M P2(1)/m
_cod_original_formula_sum 'C20 H36 Cl2 Cu0.50 N'
_cod_database_code 4000049

loop_
_symmetry_equiv_pos_as_xyz
'x, y, z'
'-x, y+1/2, -z'
'-x, -y, -z'
'x, -y-1/2, z'

loop_
_atom_site_label
_atom_site_type_symbol
_atom_site_fract_x
_atom_site_fract_y
_atom_site_fract_z
_atom_site_U_iso_or_equiv
_atom_site_adp_type
_atom_site_occupancy
_atom_site_symmetry_multiplicity
_atom_site_calc_flag
_atom_site_refinement_flags
_atom_site_disorder_assembly
_atom_site_disorder_group
Cu Cu -0.43806(13) 0.7500 0.48994(5) 0.0301(3) Uani 1 2 d S . .
Cl1 Cl -0.53013(19) 0.62023(8) 0.51392(8) 0.0373(4) Uani 1 1 d . . .
Cl2 Cl -0.4962(3) 0.7500 0.37148(10) 0.0340(5) Uani 1 2 d S . .
Cl3 Cl -0.1647(3) 0.7500 0.55078(11) 0.0381(5) Uani 1 2 d S . .
N1 N -1.7948(6) 0.5227(3) 1.3731(2) 0.0297(10) Uani 1 1 d . . .
C1 C -1.8722(8) 0.5971(4) 1.3860(3) 0.0362(14) Uani 1 1 d . . .
H1 H -1.8066 0.6471 1.3777 0.043 Uiso 1 1 calc R . .
C2 C -2.0455(9) 0.6005(4) 1.4111(3) 0.0402(15) Uani 1 1 d . . .
H2 H -2.1016 0.6529 1.4196 0.048 Uiso 1 1 calc R . .
C3 C -2.1388(8) 0.5270(4) 1.4242(3) 0.0427(15) Uani 1 1 d . . .
H3 H -2.2581 0.5286 1.4425 0.051 Uiso 1 1 calc R . .
C4 C -2.0574(8) 0.4520(4) 1.4105(3) 0.0392(14) Uani 1 1 d . . .
H4 H -2.1213 0.4014 1.4179 0.047 Uiso 1 1 calc R . .
C5 C -1.8828(8) 0.4506(3) 1.3859(3) 0.0332(13) Uani 1 1 d . . .
H5 H -1.8239 0.3988 1.3779 0.040 Uiso 1 1 calc R . .
C6 C -0.3974(7) 0.4800(4) 0.6528(3) 0.0352(13) Uani 1 1 d . . .
C7 C -1.604(2) 0.4903(9) 1.2726(9) 0.040(4) Uani 0.50 1 d P . 1
C8 C -1.397(3) 0.4930(13) 1.2521(13) 0.043(7) Uani 0.50 1 d P . 1
C9 C -1.3612(17) 0.4524(7) 1.1815(7) 0.040(3) Uani 0.50 1 d P . 1
C10 C -1.1561(15) 0.4587(8) 1.1641(6) 0.036(3) Uani 0.50 1 d P . 1
C11 C -1.1095(15) 0.4130(7) 1.0963(6) 0.034(3) Uani 0.50 1 d P . 1
C12 C -0.9055(15) 0.4185(7) 1.0822(6) 0.037(3) Uani 0.50 1 d P . 1
C13 C -0.8595(16) 0.3744(8) 1.0146(7) 0.045(3) Uani 0.50 1 d P . 1
C14 C -0.6494(16) 0.3812(7) 1.0011(6) 0.036(3) Uani 0.50 1 d P . 1
C15 C -0.6032(16) 0.3341(8) 0.9322(7) 0.042(3) Uani 0.50 1 d P . 1
C16 C -0.3971(15) 0.3417(8) 0.9183(7) 0.038(3) Uani 0.50 1 d P . 1
C17 C -0.3518(15) 0.2949(7) 0.8505(6) 0.038(3) Uani 0.50 1 d P . 1
C18 C -0.1447(16) 0.3059(7) 0.8345(6) 0.038(3) Uani 0.50 1 d P . 1
C19 C -0.0917(11) 0.2500 0.7697(4) 0.041(2) Uani 1 2 d S . 1
C20 C 0.1136(15) 0.2681(10) 0.7513(7) 0.045(6) Uani 0.50 1 d P . 1
C27 C -0.405(2) 0.4637(10) 0.7318(8) 0.037(3) Uani 0.50 1 d P . 2
C28 C -0.614(3) 0.4711(13) 0.7522(16) 0.049(7) Uani 0.50 1 d P . 2
C29 C -0.6444(15) 0.4398(7) 0.8270(6) 0.035(3) Uani 0.50 1 d P . 2
C30 C 0.1505(15) 0.4514(7) 0.8451(6) 0.036(3) Uani 0.50 1 d P . 2
C31 C 0.1000(16) 0.4072(7) 0.9131(6) 0.037(3) Uani 0.50 1 d P . 2
C32 C -0.1012(15) 0.4180(7) 0.9291(6) 0.038(3) Uani 0.50 1 d P . 2
C33 C -0.1491(16) 0.3708(7) 0.9981(6) 0.039(3) Uani 0.50 1 d P . 2
C34 C -0.3568(16) 0.3802(8) 1.0126(7) 0.041(3) Uani 0.50 1 d P . 2
C35 C -0.4016(14) 0.3339(7) 1.0806(6) 0.034(3) Uani 0.50 1 d P . 2
C36 C -0.6067(15) 0.3430(7) 1.0974(6) 0.036(3) Uani 0.50 1 d P . 2
C37 C -0.6506(17) 0.2942(8) 1.1669(7) 0.047(3) Uani 0.50 1 d P . 2
C38 C -0.8567(16) 0.3052(7) 1.1832(7) 0.040(3) Uani 0.50 1 d P . 2
C39 C -0.9028(14) 0.2500 1.2494(5) 0.053(3) Uani 1 2 d S . 2
C40 C -1.1103(17) 0.2500 1.2678(6) 0.087(4) Uani 1 2 d S . 2

loop_
_atom_site_aniso_label
_atom_site_aniso_U_11
_atom_site_aniso_U_22
_atom_site_aniso_U_33
_atom_site_aniso_U_23
_atom_site_aniso_U_13
_atom_site_aniso_U_12
Cu 0.0239(5) 0.0250(5) 0.0411(6) 0.000 -0.0018(4) 0.000
Cl1 0.0335(8) 0.0295(7) 0.0488(9) 0.0048(6) -0.0012(7) -0.0055(6)
Cl2 0.0333(11) 0.0320(10) 0.0368(11) 0.000 0.0017(9) 0.000
Cl3 0.0305(11) 0.0292(10) 0.0535(13) 0.000 -0.0102(9) 0.000
N1 0.022(2) 0.034(2) 0.033(3) 0.003(2) -0.0006(19) -0.0003(19)
C1 0.036(3) 0.029(3) 0.044(4) -0.003(3) -0.001(3) 0.001(2)
C2 0.035(4) 0.044(3) 0.042(4) -0.004(3) 0.002(3) 0.014(3)
C3 0.022(3) 0.057(4) 0.049(4) 0.001(3) -0.011(3) 0.004(3)
C4 0.028(3) 0.044(4) 0.046(4) -0.003(3) -0.002(3) -0.011(3)
C5 0.029(3) 0.030(3) 0.040(3) 0.003(2) -0.003(3) -0.003(2)
C6 0.018(3) 0.053(4) 0.035(3) 0.003(3) 0.004(2) 0.003(3)
C7 0.026(7) 0.046(9) 0.047(9) -0.015(9) 0.013(6) -0.002(8)
C8 0.020(7) 0.085(17) 0.027(10) -0.033(12) 0.015(7) -0.021(11)
C9 0.028(6) 0.045(7) 0.046(7) -0.010(6) -0.003(5) -0.006(5)
C10 0.016(5) 0.054(7) 0.037(7) -0.014(5) -0.003(5) 0.007(5)
C11 0.019(6) 0.042(7) 0.040(7) -0.006(5) 0.010(5) -0.005(5)
C12 0.019(6) 0.045(7) 0.048(7) -0.017(6) 0.001(5) -0.009(5)
C13 0.024(6) 0.047(7) 0.065(9) -0.021(6) 0.004(6) -0.009(5)
C14 0.024(6) 0.049(7) 0.035(6) -0.017(5) 0.006(5) -0.003(5)
C15 0.026(7) 0.057(8) 0.044(7) 0.001(6) 0.006(5) -0.006(6)
C16 0.015(5) 0.054(7) 0.047(7) -0.010(6) 0.012(5) -0.004(5)
C17 0.016(6) 0.053(7) 0.045(7) -0.012(6) 0.006(5) -0.004(5)
C18 0.025(6) 0.049(7) 0.040(7) -0.001(5) 0.006(5) -0.003(5)
C19 0.023(4) 0.067(6) 0.034(5) 0.000 0.005(4) 0.000
C20 0.022(5) 0.055(17) 0.059(7) -0.014(7) 0.007(5) -0.004(5)
C27 0.022(7) 0.061(10) 0.029(7) -0.004(8) 0.013(5) -0.001(8)
C28 0.014(9) 0.081(17) 0.052(11) 0.021(13) 0.005(7) 0.012(11)
C29 0.017(6) 0.048(7) 0.040(7) 0.005(6) 0.008(5) -0.002(5)
C30 0.022(6) 0.049(7) 0.036(6) 0.009(5) 0.004(5) 0.006(5)
C31 0.025(6) 0.044(6) 0.042(7) 0.005(5) 0.011(5) -0.002(5)
C32 0.018(6) 0.048(7) 0.047(7) 0.007(6) 0.004(5) 0.003(5)
C33 0.027(6) 0.044(7) 0.047(7) 0.017(6) 0.019(5) 0.011(5)
C34 0.026(6) 0.050(8) 0.050(8) 0.017(6) 0.019(6) 0.008(5)
C35 0.014(5) 0.051(7) 0.035(6) 0.012(5) 0.002(5) 0.003(5)
C36 0.025(6) 0.043(7) 0.040(7) 0.006(5) 0.013(5) 0.007(5)
C37 0.032(7) 0.064(8) 0.045(8) 0.008(6) 0.001(6) -0.008(6)
C38 0.022(6) 0.051(7) 0.047(8) 0.012(6) 0.001(5) 0.004(5)
C39 0.045(6) 0.073(7) 0.042(6) 0.000 0.005(5) 0.000
C40 0.047(7) 0.154(13) 0.061(8) 0.000 0.021(6) 0.000
